data_7235839
loop_
_publ_author_name
'Gao, Song'
'Fan, Rui Qing'
'Wang, Xin Ming'
'Qiang, Liang Sheng'
'Wei, Li Guo'
'Wang, Ping'
'Zhang, Hui Jie'
'Yang, Yu Lin'
'Wang, Yu Lei'

_publ_section_title
;
 An insight into the controllable synthesis of Cd(ii) complexes with a new
 multifunctional ligand and its application in dye-sensitized solar cells
 and luminescence properties
;
_journal_issue 11
_journal_name_full 'Journal of Materials Chemistry A'
_journal_page_first 6053
_journal_paper_doi 10.1039/C4TA06671E
_journal_volume 3
_journal_year 2015
_chemical_formula_sum 'C20 H16 Cd N6 O4'
_chemical_formula_weight 516.80
_space_group_IT_number 14
_space_group_name_Hall '-P 2ybc'
_space_group_name_H-M_alt 'P 1 21/c 1'
_symmetry_cell_setting monoclinic
_symmetry_space_group_name_Hall '-P 2ybc'
_symmetry_space_group_name_H-M 'P 1 21/c 1'
_atom_sites_solution_hydrogens geom
_atom_sites_solution_primary direct
_atom_sites_solution_secondary difmap
_audit_creation_method SHELXL-97
_audit_update_record
;
2014-10-13 deposited with the CCDC.
2015-01-30 downloaded from the CCDC.
;
_cell_angle_alpha 90.00
_cell_angle_beta 96.91(3)
_cell_angle_gamma 90.00
_cell_formula_units_Z 2
_cell_length_a 5.2240(10)
_cell_length_b 8.8026(18)
_cell_length_c 20.434(4)
_cell_measurement_reflns_used 8860
_cell_measurement_temperature 293(2)
_cell_measurement_theta_max 27.48
_cell_measurement_theta_min 3.06
_cell_volume 932.8(3)
_computing_cell_refinement 'Bruker SMART'
_computing_data_collection 'Bruker SMART'
_computing_data_reduction 'Bruker SAINT'
_computing_molecular_graphics SHELXP-97
_computing_publication_material SHELXTL
_computing_structure_refinement 'SHELXL-97 (Sheldrick, 1997)'
_computing_structure_solution 'SHELXS-97 (Sheldrick, 1997)'
_diffrn_ambient_temperature 293(2)
_diffrn_measured_fraction_theta_full 0.999
_diffrn_measured_fraction_theta_max 0.999
_diffrn_measurement_device_type 'Bruker Smart APEX CCD area detector'
_diffrn_measurement_method 'phi and omega scans'
_diffrn_radiation_monochromator graphite
_diffrn_radiation_source 'fine-focus sealed tube'
_diffrn_radiation_type MoK\a
_diffrn_radiation_wavelength 0.71073
_diffrn_reflns_av_R_equivalents 0.0275
_diffrn_reflns_av_sigmaI/netI 0.0219
_diffrn_reflns_limit_h_max 6
_diffrn_reflns_limit_h_min -6
_diffrn_reflns_limit_k_max 11
_diffrn_reflns_limit_k_min -11
_diffrn_reflns_limit_l_max 26
_diffrn_reflns_limit_l_min -26
_diffrn_reflns_number 8860
_diffrn_reflns_theta_full 25.00
_diffrn_reflns_theta_max 27.48
_diffrn_reflns_theta_min 3.06
_diffrn_standards_decay_% 0
_diffrn_standards_interval_count 0
_diffrn_standards_interval_time 0
_diffrn_standards_number 0
_exptl_absorpt_coefficient_mu 1.215
_exptl_absorpt_correction_T_max 0.804
_exptl_absorpt_correction_T_min 0.744
_exptl_absorpt_correction_type multi-scan
_exptl_crystal_colour colorless
_exptl_crystal_density_diffrn 1.840
_exptl_crystal_density_method 'not measured'
_exptl_crystal_description block
_exptl_crystal_F_000 516
_exptl_crystal_size_max 0.31
_exptl_crystal_size_mid 0.21
_exptl_crystal_size_min 0.18
_refine_diff_density_max 1.488
_refine_diff_density_min -0.687
_refine_diff_density_rms 0.149
_refine_ls_extinction_method none
_refine_ls_goodness_of_fit_ref 1.234
_refine_ls_hydrogen_treatment mixed
_refine_ls_matrix_type full
_refine_ls_number_parameters 142
_refine_ls_number_reflns 2140
_refine_ls_number_restraints 0
_refine_ls_restrained_S_all 1.234
_refine_ls_R_factor_all 0.0582
_refine_ls_R_factor_gt 0.0540
_refine_ls_shift/su_max 0.000
_refine_ls_shift/su_mean 0.000
_refine_ls_structure_factor_coef Fsqd
_refine_ls_weighting_details 'calc w=1/[\s^2^(Fo^2^)+(0.0288P)^2^+10.7668P] where P=(Fo^2^+2Fc^2^)/3'
_refine_ls_weighting_scheme calc
_refine_ls_wR_factor_gt 0.1545
_refine_ls_wR_factor_ref 0.1558
_reflns_number_gt 1885
_reflns_number_total 2144
_reflns_threshold_expression >2sigma(I)
_cod_data_source_file c4ta06671e2.cif
_cod_data_source_block g
_cod_depositor_comments
;
The following automatic conversions were performed:

data item '_symmetry_cell_setting' value 'Monoclinic' was changed to
'monoclinic' in accordance with the
/home/saulius/struct/COD-crude-data/automatic-downloads/DataCite-retrospective/RSC/depositions/lib/dictionaries/cif_core.dic
dictionary named 'cif_core.dic' version 2.4.2 last updated on
2011-04-26.

Automatic conversion script
Id: cif_fix_values 6909 2019-04-08 15:41:33Z antanas 
;
_cod_original_sg_symbol_H-M 'P 21/c'
_cod_database_code 7235839

loop_
_symmetry_equiv_pos_as_xyz
'x, y, z'
'-x, y+1/2, -z+1/2'
'-x, -y, -z'
'x, -y-1/2, z-1/2'

loop_
_atom_site_label
_atom_site_type_symbol
_atom_site_fract_x
_atom_site_fract_y
_atom_site_fract_z
_atom_site_U_iso_or_equiv
_atom_site_adp_type
_atom_site_occupancy
_atom_site_symmetry_multiplicity
_atom_site_calc_flag
_atom_site_refinement_flags
Cd1 Cd 1.5000 0.5000 0.5000 0.0256(2) Uani 1 2 d S
O1 O 1.1750(10) 0.4964(8) 0.4139(2) 0.0444(14) Uani 1 1 d .
O2 O 0.7978(10) 0.3980(6) 0.4330(2) 0.0328(11) Uani 1 1 d .
N1 N 0.4238(11) 0.2368(7) 0.0371(3) 0.0284(12) Uani 1 1 d .
N2 N 0.4693(12) 0.4553(6) 0.0866(3) 0.0286(12) Uani 1 1 d .
N3 N 0.2206(13) 0.4529(8) 0.0572(3) 0.0401(16) Uani 1 1 d .
C1 C 0.2004(14) 0.3181(9) 0.0285(4) 0.0351(16) Uani 1 1 d .
H1 H 0.0491 0.2824 0.0049 0.042 Uiso 1 1 calc R
C2 C 0.5826(14) 0.3266(8) 0.0740(3) 0.0312(14) Uani 1 1 d .
H2 H 0.7527 0.3024 0.0892 0.037 Uiso 1 1 calc R
C3 C 0.5753(18) 0.5893(8) 0.1223(3) 0.0398(18) Uani 1 1 d .
H3A H 0.4451 0.6683 0.1192 0.048 Uiso 1 1 calc R
H3B H 0.7205 0.6268 0.1016 0.048 Uiso 1 1 calc R
C4 C 0.6632(14) 0.5570(8) 0.1944(3) 0.0302(14) Uani 1 1 d .
C5 C 0.5224(14) 0.4673(8) 0.2320(3) 0.0349(16) Uani 1 1 d .
H5 H 0.3704 0.4222 0.2130 0.042 Uiso 1 1 calc R
C6 C 0.8898(15) 0.6236(9) 0.2232(3) 0.0358(16) Uani 1 1 d .
H6 H 0.9832 0.6868 0.1984 0.043 Uiso 1 1 calc R
C7 C 0.9776(14) 0.5961(9) 0.2890(3) 0.0350(16) Uani 1 1 d .
H7 H 1.1327 0.6384 0.3075 0.042 Uiso 1 1 calc R
C8 C 0.6068(13) 0.4441(9) 0.2984(3) 0.0312(14) Uani 1 1 d .
H8 H 0.5079 0.3859 0.3239 0.037 Uiso 1 1 calc R
C9 C 0.8377(12) 0.5070(8) 0.3272(3) 0.0265(12) Uani 1 1 d .
C10 C 0.9432(13) 0.4641(7) 0.3980(3) 0.0258(13) Uani 1 1 d .

loop_
_atom_site_aniso_label
_atom_site_aniso_U_11
_atom_site_aniso_U_22
_atom_site_aniso_U_33
_atom_site_aniso_U_23
_atom_site_aniso_U_13
_atom_site_aniso_U_12
Cd1 0.0273(3) 0.0277(4) 0.0206(3) 0.0052(3) -0.0023(2) -0.0056(3)
O1 0.033(3) 0.070(4) 0.027(2) 0.008(3) -0.009(2) -0.008(3)
O2 0.039(3) 0.035(3) 0.024(2) 0.006(2) 0.002(2) 0.000(2)
N1 0.028(3) 0.032(3) 0.024(3) -0.002(2) 0.002(2) 0.003(2)
N2 0.039(3) 0.022(3) 0.022(3) -0.001(2) -0.006(2) 0.001(2)
N3 0.041(3) 0.033(3) 0.041(4) -0.009(3) -0.013(3) 0.011(3)
C1 0.034(4) 0.040(4) 0.030(3) -0.008(3) -0.005(3) 0.007(3)
C2 0.030(3) 0.033(4) 0.030(3) -0.004(3) -0.002(3) 0.004(3)
C3 0.065(5) 0.024(3) 0.026(3) -0.003(3) -0.012(3) -0.004(3)
C4 0.040(4) 0.024(3) 0.024(3) 0.000(3) -0.006(3) 0.003(3)
C5 0.036(4) 0.036(4) 0.030(3) 0.004(3) -0.011(3) -0.007(3)
C6 0.044(4) 0.037(4) 0.026(3) 0.005(3) 0.001(3) -0.014(3)
C7 0.035(4) 0.043(4) 0.025(3) 0.001(3) -0.005(3) -0.012(3)
C8 0.031(3) 0.036(4) 0.026(3) 0.008(3) -0.001(3) -0.004(3)
C9 0.030(3) 0.027(3) 0.022(3) -0.004(3) -0.002(2) 0.000(3)
C10 0.030(3) 0.027(3) 0.020(3) -0.003(2) -0.002(2) 0.001(2)

loop_
_atom_type_symbol
_atom_type_description
_atom_type_scat_dispersion_real
_atom_type_scat_dispersion_imag
_atom_type_scat_source
C C 0.0033 0.0016 'International Tables Vol C Tables 4.2.6.8 and 6.1.1.4'
H H 0.0000 0.0000 'International Tables Vol C Tables 4.2.6.8 and 6.1.1.4'
Cd Cd -0.8075 1.2024 'International Tables Vol C Tables 4.2.6.8 and 6.1.1.4'
N N 0.0061 0.0033 'International Tables Vol C Tables 4.2.6.8 and 6.1.1.4'
O O 0.0106 0.0060 'International Tables Vol C Tables 4.2.6.8 and 6.1.1.4'

loop_
_geom_angle_atom_site_label_1
_geom_angle_atom_site_label_2
_geom_angle_atom_site_label_3
_geom_angle
_geom_angle_site_symmetry_1
_geom_angle_site_symmetry_3
N1 Cd1 N1 179.999(1) 2_755 4_666
N1 Cd1 O1 84.2(2) 2_755 .
N1 Cd1 O1 95.8(2) 4_666 .
N1 Cd1 O1 95.8(2) 2_755 3_866
N1 Cd1 O1 84.2(2) 4_666 3_866
O1 Cd1 O1 179.999(1) . 3_866
N1 Cd1 O2 89.93(19) 2_755 3_766
N1 Cd1 O2 90.07(19) 4_666 3_766
O1 Cd1 O2 88.37(19) . 3_766
O1 Cd1 O2 91.63(19) 3_866 3_766
N1 Cd1 O2 90.07(19) 2_755 1_655
N1 Cd1 O2 89.93(19) 4_666 1_655
O1 Cd1 O2 91.63(19) . 1_655
O1 Cd1 O2 88.38(19) 3_866 1_655
O2 Cd1 O2 179.998(2) 3_766 1_655
C10 O1 Cd1 144.0(5) . .
C10 O2 Cd1 129.9(5) . 1_455
C2 N1 C1 103.2(6) . .
C2 N1 Cd1 128.3(5) . 2_745
C1 N1 Cd1 128.4(5) . 2_745
C2 N2 N3 109.1(6) . .
C2 N2 C3 129.8(6) . .
N3 N2 C3 121.1(6) . .
C1 N3 N2 103.2(6) . .
N3 C1 N1 113.2(6) . .
N3 C1 H1 123.4 . .
N1 C1 H1 123.4 . .
N2 C2 N1 111.2(6) . .
N2 C2 H2 124.4 . .
N1 C2 H2 124.4 . .
N2 C3 C4 112.8(6) . .
N2 C3 H3A 109.0 . .
C4 C3 H3A 109.0 . .
N2 C3 H3B 109.0 . .
C4 C3 H3B 109.0 . .
H3A C3 H3B 107.8 . .
C5 C4 C6 119.5(6) . .
C5 C4 C3 122.0(7) . .
C6 C4 C3 118.5(7) . .
C4 C5 C8 120.1(6) . .
C4 C5 H5 119.9 . .
C8 C5 H5 119.9 . .
C4 C6 C7 120.2(7) . .
C4 C6 H6 119.9 . .
C7 C6 H6 119.9 . .
C9 C7 C6 120.8(6) . .
C9 C7 H7 119.6 . .
C6 C7 H7 119.6 . .
C9 C8 C5 120.7(6) . .
C9 C8 H8 119.6 . .
C5 C8 H8 119.6 . .
C7 C9 C8 118.7(6) . .
C7 C9 C10 121.3(6) . .
C8 C9 C10 119.7(6) . .
O2 C10 O1 126.5(6) . .
O2 C10 C9 118.8(6) . .
O1 C10 C9 114.7(6) . .

loop_
_geom_bond_atom_site_label_1
_geom_bond_atom_site_label_2
_geom_bond_distance
_geom_bond_site_symmetry_2
Cd1 N1 2.269(6) 2_755
Cd1 N1 2.269(6) 4_666
Cd1 O1 2.293(5) .
Cd1 O1 2.293(5) 3_866
Cd1 O2 2.370(5) 3_766
Cd1 O2 2.370(5) 1_655
O1 C10 1.249(8) .
O2 C10 1.248(8) .
O2 Cd1 2.370(5) 1_455
N1 C2 1.315(9) .
N1 C1 1.362(9) .
N1 Cd1 2.269(6) 2_745
N2 C2 1.317(9) .
N2 N3 1.365(8) .
N2 C3 1.461(9) .
N3 C1 1.322(10) .
C1 H1 0.9300 .
C2 H2 0.9300 .
C3 C4 1.515(9) .
C3 H3A 0.9700 .
C3 H3B 0.9700 .
C4 C5 1.375(10) .
C4 C6 1.387(10) .
C5 C8 1.391(9) .
C5 H5 0.9300 .
C6 C7 1.390(9) .
C6 H6 0.9300 .
C7 C9 1.376(10) .
C7 H7 0.9300 .
C8 C9 1.392(9) .
C8 H8 0.9300 .
C9 C10 1.532(8) .
